data_4072346
loop_
_publ_author_name
'Armstrong, David R.'
'Dougan, Christine'
'Graham, David V.'
'Hevia, Eva'
'Kennedy, Alan R.'

_publ_section_title
;
 Synthesis and Structural Elucidation of Alkyl, Amido, and Mixed
 Alkyl&#x2212;Amido &#x201C;Highly-Coordinated&#x201D; Zincates
;
_journal_issue 23
_journal_name_full Organometallics
_journal_page_first 6063
_journal_paper_doi 10.1021/om800786n
_journal_volume 27
_journal_year 2008
_chemical_formula_sum 'C19 H53 Li2 N7 Zn'
_chemical_formula_weight 458.93
_chemical_name_systematic
;
 ?
;
_space_group_IT_number 29
_symmetry_cell_setting orthorhombic
_symmetry_space_group_name_Hall 'P 2c -2ac'
_symmetry_space_group_name_H-M 'P c a 21'
_atom_sites_solution_hydrogens geom
_atom_sites_solution_primary direct
_atom_sites_solution_secondary difmap
_audit_creation_method SHELXL-97
_cell_angle_alpha 90.00
_cell_angle_beta 90.00
_cell_angle_gamma 90.00
_cell_formula_units_Z 4
_cell_length_a 17.3160(4)
_cell_length_b 9.1221(3)
_cell_length_c 17.9321(6)
_cell_measurement_reflns_used 3654
_cell_measurement_temperature 123(2)
_cell_measurement_theta_max 27.48
_cell_measurement_theta_min 1.00
_cell_volume 2832.52(15)
_computing_structure_refinement 'SHELXL-97 (Sheldrick, 1997)'
_diffrn_ambient_temperature 123(2)
_diffrn_measured_fraction_theta_full 1.000
_diffrn_measured_fraction_theta_max 1.000
_diffrn_measurement_device_type 'Nonius Kappa CCD'
_diffrn_measurement_method 'Omega and Phi scans'
_diffrn_radiation_monochromator graphite
_diffrn_radiation_source 'fine-focus sealed tube'
_diffrn_radiation_type MoK\a
_diffrn_radiation_wavelength 0.71073
_diffrn_reflns_av_R_equivalents 0.0000
_diffrn_reflns_av_sigmaI/netI 0.0692
_diffrn_reflns_limit_h_max 22
_diffrn_reflns_limit_h_min -22
_diffrn_reflns_limit_k_max 11
_diffrn_reflns_limit_k_min -11
_diffrn_reflns_limit_l_max 23
_diffrn_reflns_limit_l_min -23
_diffrn_reflns_number 6183
_diffrn_reflns_theta_full 27.49
_diffrn_reflns_theta_max 27.49
_diffrn_reflns_theta_min 2.23
_exptl_absorpt_coefficient_mu 0.883
_exptl_absorpt_correction_type none
_exptl_crystal_colour Colourless
_exptl_crystal_density_diffrn 1.076
_exptl_crystal_density_method 'not measured'
_exptl_crystal_description Block
_exptl_crystal_F_000 1008
_exptl_crystal_size_max 0.4
_exptl_crystal_size_mid 0.2
_exptl_crystal_size_min 0.2
_refine_diff_density_max 0.533
_refine_diff_density_min -0.240
_refine_diff_density_rms 0.058
_refine_ls_abs_structure_details 'Flack H D (1983), Acta Cryst. A39, 876-881'
_refine_ls_abs_structure_Flack 0.554(14)
_refine_ls_extinction_method none
_refine_ls_goodness_of_fit_ref 1.010
_refine_ls_hydrogen_treatment constr
_refine_ls_matrix_type full
_refine_ls_number_parameters 295
_refine_ls_number_reflns 6183
_refine_ls_number_restraints 1
_refine_ls_restrained_S_all 1.010
_refine_ls_R_factor_all 0.0903
_refine_ls_R_factor_gt 0.0453
_refine_ls_shift/su_max 0.000
_refine_ls_shift/su_mean 0.000
_refine_ls_structure_factor_coef Fsqd
_refine_ls_weighting_details 'calc w=1/[\s^2^(Fo^2^)+(0.0214P)^2^+2.1477P] where P=(Fo^2^+2Fc^2^)/3'
_refine_ls_weighting_scheme calc
_refine_ls_wR_factor_gt 0.0723
_refine_ls_wR_factor_ref 0.0842
_reflns_number_gt 4335
_reflns_number_total 6183
_reflns_threshold_expression I>2\s(I)
_cod_data_source_file om800786n_si_001.cif
_cod_data_source_block dvg07rem019
_cod_depositor_comments
;
The following automatic conversions were performed:

'_symmetry_cell_setting' value 'Orthorhombic' changed to
'orthorhombic' according to
/home/saulius/struct/CIF-dictionaries/cif_core.dic dictionary named
'cif_core.dic' version 2.4.1 from 2010-06-29.

Automatic conversion script
Id: cif_fix_values 1715 2011-07-08 13:25:40Z adriana 
;
_cod_original_sg_symbol_H-M Pca21
_cod_database_code 4072346

loop_
_symmetry_equiv_pos_as_xyz
'x, y, z'
'-x, -y, z+1/2'
'x+1/2, -y, z'
'-x+1/2, y, z+1/2'

loop_
_atom_site_label
_atom_site_type_symbol
_atom_site_fract_x
_atom_site_fract_y
_atom_site_fract_z
_atom_site_U_iso_or_equiv
_atom_site_adp_type
_atom_site_occupancy
_atom_site_symmetry_multiplicity
_atom_site_calc_flag
_atom_site_refinement_flags
_atom_site_disorder_assembly
_atom_site_disorder_group
Li1 Li 0.0186(3) 0.6306(6) -0.3131(3) 0.0322(14) Uani 1 1 d . A .
Li2 Li 0.1574(3) 0.9844(6) -0.1353(3) 0.0289(12) Uani 1 1 d . . .
Zn1 Zn 0.083726(17) 0.83869(3) -0.23884(3) 0.02497(9) Uani 1 1 d . . .
N1 N 0.01418(16) 0.8431(3) -0.33099(16) 0.0286(6) Uani 1 1 d . . .
N2 N 0.18335(13) 0.9560(3) -0.2450(2) 0.0326(6) Uani 1 1 d . . .
N3 N 0.04229(15) 0.9379(3) -0.14528(16) 0.0322(7) Uani 1 1 d . . .
N4 N 0.19542(17) 1.1857(3) -0.07721(17) 0.0399(8) Uani 1 1 d . . .
N5 N 0.22815(16) 0.8717(3) -0.05452(16) 0.0374(8) Uani 1 1 d . . .
N6 N 0.04854(18) 0.4728(3) -0.39651(18) 0.0409(8) Uani 1 1 d . . .
N7 N -0.08100(17) 0.5019(3) -0.2928(2) 0.0398(8) Uani 1 1 d . . .
C1 C 0.1098(2) 0.6191(4) -0.2176(2) 0.0571(14) Uani 1 1 d . . .
H1A H 0.1378 0.5777 -0.2602 0.086 Uiso 1 1 calc R . .
H1B H 0.0619 0.5641 -0.2097 0.086 Uiso 1 1 calc R . .
H1C H 0.1421 0.6123 -0.1728 0.086 Uiso 1 1 calc R . .
C2 C -0.0582(2) 0.9229(5) -0.3239(3) 0.0541(12) Uani 1 1 d . . .
H2A H -0.0477 1.0284 -0.3230 0.081 Uiso 1 1 calc R . .
H2B H -0.0840 0.8942 -0.2775 0.081 Uiso 1 1 calc R . .
H2C H -0.0916 0.8998 -0.3664 0.081 Uiso 1 1 calc R . .
C3 C 0.0515(3) 0.8875(5) -0.3991(2) 0.0548(12) Uani 1 1 d . . .
H3A H 0.0187 0.8619 -0.4417 0.082 Uiso 1 1 calc R . .
H3B H 0.1013 0.8372 -0.4037 0.082 Uiso 1 1 calc R . .
H3C H 0.0600 0.9937 -0.3983 0.082 Uiso 1 1 calc R . .
C4 C 0.1795(2) 1.0936(4) -0.2845(2) 0.0492(11) Uani 1 1 d . . .
H4A H 0.2279 1.1476 -0.2774 0.074 Uiso 1 1 calc R . .
H4B H 0.1364 1.1519 -0.2651 0.074 Uiso 1 1 calc R . .
H4C H 0.1716 1.0749 -0.3378 0.074 Uiso 1 1 calc R . .
C5 C 0.2491(2) 0.8732(5) -0.2726(2) 0.0627(13) Uani 1 1 d . . .
H5A H 0.2440 0.8594 -0.3266 0.094 Uiso 1 1 calc R . .
H5B H 0.2508 0.7774 -0.2480 0.094 Uiso 1 1 calc R . .
H5C H 0.2968 0.9270 -0.2619 0.094 Uiso 1 1 calc R . .
C6 C -0.0001(2) 1.0735(5) -0.1545(2) 0.0490(11) Uani 1 1 d . . .
H6A H -0.0501 1.0529 -0.1780 0.074 Uiso 1 1 calc R . .
H6B H 0.0296 1.1406 -0.1861 0.074 Uiso 1 1 calc R . .
H6C H -0.0086 1.1187 -0.1056 0.074 Uiso 1 1 calc R . .
C7 C -0.0029(2) 0.8422(5) -0.0984(3) 0.0570(12) Uani 1 1 d . . .
H7A H -0.0106 0.8885 -0.0497 0.086 Uiso 1 1 calc R . .
H7B H 0.0244 0.7490 -0.0919 0.086 Uiso 1 1 calc R . .
H7C H -0.0531 0.8241 -0.1219 0.086 Uiso 1 1 calc R . .
C8 C 0.2523(3) 1.2616(5) -0.1224(2) 0.0592(12) Uani 1 1 d . . .
H8A H 0.2265 1.3085 -0.1648 0.089 Uiso 1 1 calc R . .
H8B H 0.2905 1.1911 -0.1408 0.089 Uiso 1 1 calc R . .
H8C H 0.2781 1.3364 -0.0922 0.089 Uiso 1 1 calc R . .
C9 C 0.1352(3) 1.2895(5) -0.0568(3) 0.0671(14) Uani 1 1 d . . .
H9A H 0.1566 1.3638 -0.0231 0.101 Uiso 1 1 calc R . .
H9B H 0.0931 1.2375 -0.0316 0.101 Uiso 1 1 calc R . .
H9C H 0.1153 1.3372 -0.1018 0.101 Uiso 1 1 calc R . .
C10 C 0.2275(3) 1.1241(5) -0.0085(3) 0.0741(16) Uani 1 1 d . . .
H10A H 0.2614 1.1986 0.0147 0.089 Uiso 1 1 calc R . .
H10B H 0.1845 1.1050 0.0265 0.089 Uiso 1 1 calc R . .
C11 C 0.2711(3) 0.9907(5) -0.0172(3) 0.0674(15) Uani 1 1 d . . .
H11A H 0.2876 0.9562 0.0327 0.081 Uiso 1 1 calc R . .
H11B H 0.3183 1.0123 -0.0464 0.081 Uiso 1 1 calc R . .
C12 C 0.1783(3) 0.7944(6) -0.0040(3) 0.0678(14) Uani 1 1 d . . .
H12A H 0.1536 0.7125 -0.0302 0.102 Uiso 1 1 calc R . .
H12B H 0.1385 0.8613 0.0148 0.102 Uiso 1 1 calc R . .
H12C H 0.2087 0.7565 0.0379 0.102 Uiso 1 1 calc R . .
C13 C 0.2854(2) 0.7702(5) -0.0855(3) 0.0631(13) Uani 1 1 d . . .
H13A H 0.3159 0.7276 -0.0449 0.095 Uiso 1 1 calc R . .
H13B H 0.3197 0.8234 -0.1195 0.095 Uiso 1 1 calc R . .
H13C H 0.2589 0.6919 -0.1128 0.095 Uiso 1 1 calc R . .
C14 C -0.0810(3) 0.4426(6) -0.2165(3) 0.089(2) Uani 1 1 d . A .
H14A H -0.1277 0.3841 -0.2087 0.134 Uiso 1 1 calc R . .
H14B H -0.0799 0.5236 -0.1806 0.134 Uiso 1 1 calc R . .
H14C H -0.0353 0.3807 -0.2094 0.134 Uiso 1 1 calc R . .
C15 C -0.1506(7) 0.5881(16) -0.3046(9) 0.092(5) Uani 0.783(11) 1 d P A 1
H15A H -0.1514 0.6707 -0.2696 0.137 Uiso 0.783(11) 1 calc PR A 1
H15B H -0.1961 0.5263 -0.2962 0.137 Uiso 0.783(11) 1 calc PR A 1
H15C H -0.1513 0.6253 -0.3558 0.137 Uiso 0.783(11) 1 calc PR A 1
C16 C -0.0775(4) 0.3907(7) -0.3529(5) 0.0503(17) Uani 0.783(11) 1 d P A 1
H16A H -0.1035 0.4300 -0.3978 0.060 Uiso 0.783(11) 1 calc PR A 1
H16B H -0.1061 0.3022 -0.3367 0.060 Uiso 0.783(11) 1 calc PR A 1
C17 C 0.0028(4) 0.3483(6) -0.3727(4) 0.060(2) Uani 0.783(11) 1 d P A 1
H17A H 0.0278 0.3024 -0.3288 0.072 Uiso 0.783(11) 1 calc PR A 1
H17B H 0.0014 0.2747 -0.4132 0.072 Uiso 0.783(11) 1 calc PR A 1
C18 C 0.0299(8) 0.5260(9) -0.4708(4) 0.069(3) Uani 0.783(11) 1 d P A 1
H18A H 0.0625 0.6105 -0.4827 0.104 Uiso 0.783(11) 1 calc PR A 1
H18B H -0.0245 0.5553 -0.4725 0.104 Uiso 0.783(11) 1 calc PR A 1
H18C H 0.0391 0.4479 -0.5073 0.104 Uiso 0.783(11) 1 calc PR A 1
C19 C 0.1316(4) 0.4320(8) -0.3977(5) 0.077(2) Uani 0.783(11) 1 d P A 1
H19A H 0.1470 0.3964 -0.3484 0.116 Uiso 0.783(11) 1 calc PR A 1
H19B H 0.1626 0.5181 -0.4109 0.116 Uiso 0.783(11) 1 calc PR A 1
H19C H 0.1399 0.3547 -0.4348 0.116 Uiso 0.783(11) 1 calc PR A 1
C15B C -0.158(3) 0.562(6) -0.307(2) 0.052(10) Uiso 0.217(11) 1 d P A 2
H15D H -0.1591 0.6661 -0.2927 0.078 Uiso 0.217(11) 1 calc PR A 2
H15E H -0.1964 0.5085 -0.2773 0.078 Uiso 0.217(11) 1 calc PR A 2
H15F H -0.1706 0.5528 -0.3599 0.078 Uiso 0.217(11) 1 calc PR A 2
C18B C 0.064(2) 0.530(5) -0.468(3) 0.091(18) Uiso 0.217(11) 1 d P A 2
H18D H 0.0237 0.5995 -0.4824 0.137 Uiso 0.217(11) 1 calc PR A 2
H18E H 0.0660 0.4497 -0.5046 0.137 Uiso 0.217(11) 1 calc PR A 2
H18F H 0.1143 0.5805 -0.4677 0.137 Uiso 0.217(11) 1 calc PR A 2
C19B C 0.1028(12) 0.365(2) -0.3717(13) 0.049(6) Uiso 0.217(11) 1 d P A 2
H19D H 0.1538 0.4109 -0.3666 0.074 Uiso 0.217(11) 1 calc PR A 2
H19E H 0.1055 0.2857 -0.4082 0.074 Uiso 0.217(11) 1 calc PR A 2
H19F H 0.0863 0.3263 -0.3234 0.074 Uiso 0.217(11) 1 calc PR A 2
C17B C -0.0347(11) 0.394(2) -0.4053(11) 0.028(5) Uiso 0.217(11) 1 d P A 2
H17C H -0.0710 0.4583 -0.4324 0.033 Uiso 0.217(11) 1 calc PR A 2
H17D H -0.0293 0.3008 -0.4334 0.033 Uiso 0.217(11) 1 calc PR A 2
C16B C -0.0649(13) 0.363(2) -0.3248(12) 0.028(6) Uiso 0.217(11) 1 d P A 2
H16C H -0.1122 0.3019 -0.3265 0.033 Uiso 0.217(11) 1 calc PR A 2
H16D H -0.0252 0.3104 -0.2952 0.033 Uiso 0.217(11) 1 calc PR A 2

loop_
_atom_site_aniso_label
_atom_site_aniso_U_11
_atom_site_aniso_U_22
_atom_site_aniso_U_33
_atom_site_aniso_U_23
_atom_site_aniso_U_13
_atom_site_aniso_U_12
Li1 0.031(3) 0.027(3) 0.038(3) 0.000(3) -0.005(3) -0.004(2)
Li2 0.029(3) 0.033(3) 0.024(3) -0.002(3) 0.001(2) 0.001(3)
Zn1 0.02650(15) 0.02198(14) 0.02643(15) 0.0014(3) -0.0044(3) -0.00039(15)
N1 0.0312(16) 0.0270(15) 0.0275(16) 0.0030(14) -0.0111(13) 0.0012(13)
N2 0.0266(13) 0.0429(14) 0.0282(16) 0.000(2) 0.0047(18) -0.0034(10)
N3 0.0232(15) 0.0454(19) 0.0281(17) 0.0014(14) 0.0025(13) -0.0003(14)
N4 0.0472(19) 0.0359(18) 0.0365(18) -0.0039(14) -0.0037(15) -0.0097(15)
N5 0.0381(17) 0.0430(19) 0.0311(18) 0.0036(14) -0.0089(14) 0.0007(14)
N6 0.0438(18) 0.0318(17) 0.047(2) -0.0015(16) 0.0089(16) 0.0060(15)
N7 0.0351(17) 0.0328(18) 0.052(2) 0.0014(16) 0.0030(16) -0.0023(15)
C1 0.074(3) 0.0278(19) 0.069(4) 0.0024(18) -0.040(2) 0.0031(18)
C2 0.055(3) 0.043(2) 0.065(3) -0.005(2) -0.028(2) 0.011(2)
C3 0.082(3) 0.040(2) 0.043(3) 0.009(2) -0.009(2) -0.016(2)
C4 0.055(3) 0.055(3) 0.038(2) 0.006(2) 0.003(2) -0.023(2)
C5 0.036(2) 0.107(4) 0.045(2) 0.001(2) 0.0099(19) 0.007(2)
C6 0.038(2) 0.062(3) 0.047(3) -0.022(2) -0.004(2) 0.014(2)
C7 0.033(2) 0.093(4) 0.045(3) 0.002(3) 0.010(2) -0.014(2)
C8 0.053(3) 0.069(3) 0.056(3) -0.007(2) 0.006(2) -0.022(2)
C9 0.068(3) 0.058(3) 0.075(4) -0.027(3) 0.018(3) -0.015(2)
C10 0.108(4) 0.066(3) 0.048(3) -0.005(2) -0.034(3) -0.024(3)
C11 0.069(4) 0.065(3) 0.069(4) -0.005(2) -0.037(2) 0.000(3)
C12 0.061(3) 0.101(4) 0.042(3) 0.022(3) -0.008(2) -0.013(3)
C13 0.052(3) 0.084(3) 0.053(3) 0.007(3) -0.010(2) 0.024(3)
C14 0.084(4) 0.097(4) 0.087(6) 0.044(4) -0.001(3) -0.041(3)
C15 0.025(4) 0.061(8) 0.188(12) 0.025(6) 0.010(4) -0.002(4)
C16 0.044(4) 0.036(3) 0.072(5) 0.002(3) -0.015(4) -0.012(3)
C17 0.070(5) 0.025(3) 0.085(5) -0.016(3) 0.012(4) -0.007(3)
C18 0.126(10) 0.047(4) 0.035(4) -0.011(3) -0.005(5) -0.001(5)
C19 0.060(4) 0.058(4) 0.114(6) 0.006(4) 0.037(4) 0.020(3)

loop_
_atom_type_symbol
_atom_type_description
_atom_type_scat_dispersion_real
_atom_type_scat_dispersion_imag
_atom_type_scat_source
Li Li -0.0003 0.0001 'International Tables Vol C Tables 4.2.6.8 and 6.1.1.4'
Zn Zn 0.2839 1.4301 'International Tables Vol C Tables 4.2.6.8 and 6.1.1.4'
N N 0.0061 0.0033 'International Tables Vol C Tables 4.2.6.8 and 6.1.1.4'
C C 0.0033 0.0016 'International Tables Vol C Tables 4.2.6.8 and 6.1.1.4'
H H 0.0000 0.0000 'International Tables Vol C Tables 4.2.6.8 and 6.1.1.4'

loop_
_geom_angle_atom_site_label_1
_geom_angle_atom_site_label_2
_geom_angle_atom_site_label_3
_geom_angle
N1 Li1 N7 122.9(3)
N1 Li1 N6 123.9(3)
N7 Li1 N6 86.8(2)
N1 Li1 Zn1 51.37(15)
N7 Li1 Zn1 132.5(3)
N6 Li1 Zn1 138.6(3)
N2 Li2 N3 96.0(2)
N2 Li2 N5 117.6(3)
N3 Li2 N5 120.9(3)
N2 Li2 N4 119.7(3)
N3 Li2 N4 120.2(3)
N5 Li2 N4 84.8(2)
N2 Li2 Zn1 49.97(13)
N3 Li2 Zn1 50.02(14)
N5 Li2 Zn1 120.8(2)
N4 Li2 Zn1 154.4(3)
N2 Zn1 N3 96.29(13)
N2 Zn1 N1 116.46(14)
N3 Zn1 N1 116.71(11)
N2 Zn1 C1 109.34(14)
N3 Zn1 C1 110.60(15)
N1 Zn1 C1 107.09(13)
N2 Zn1 Li1 136.94(17)
N3 Zn1 Li1 126.76(15)
N1 Zn1 Li1 48.67(15)
C1 Zn1 Li1 58.86(16)
N2 Zn1 Li2 49.98(16)
N3 Zn1 Li2 50.32(14)
N1 Zn1 Li2 148.31(15)
C1 Zn1 Li2 104.60(16)
Li1 Zn1 Li2 162.55(17)
C3 N1 C2 108.6(3)
C3 N1 Li1 113.5(3)
C2 N1 Li1 120.8(3)
C3 N1 Zn1 115.2(3)
C2 N1 Zn1 116.5(2)
Li1 N1 Zn1 80.0(2)
C4 N2 C5 108.7(3)
C4 N2 Zn1 116.4(2)
C5 N2 Zn1 114.2(2)
C4 N2 Li2 110.7(3)
C5 N2 Li2 124.7(3)
Zn1 N2 Li2 80.05(19)
C7 N3 C6 108.0(3)
C7 N3 Zn1 113.7(3)
C6 N3 Zn1 117.7(2)
C7 N3 Li2 127.1(3)
C6 N3 Li2 109.1(3)
Zn1 N3 Li2 79.66(18)
C8 N4 C9 108.4(3)
C8 N4 C10 113.3(3)
C9 N4 C10 108.0(4)
C8 N4 Li2 109.5(3)
C9 N4 Li2 116.5(3)
C10 N4 Li2 101.0(3)
C12 N5 C13 109.6(3)
C12 N5 C11 112.2(3)
C13 N5 C11 107.2(3)
C12 N5 Li2 108.4(3)
C13 N5 Li2 115.5(3)
C11 N5 Li2 103.9(3)
C18B N6 C19B 114.1(19)
C18B N6 C17 131.5(19)
C19B N6 C17 74.3(10)
C18B N6 C18 24.1(18)
C19B N6 C18 131.3(10)
C17 N6 C18 114.2(6)
C18B N6 C19 83.8(17)
C19B N6 C19 36.5(9)
C17 N6 C19 109.7(4)
C18 N6 C19 106.6(6)
C18B N6 C17B 104.4(18)
C19B N6 C17B 108.1(11)
C17 N6 C17B 36.2(6)
C18 N6 C17B 82.1(8)
C19 N6 C17B 138.4(7)
C18B N6 Li1 115.8(19)
C19B N6 Li1 113.8(9)
C17 N6 Li1 100.9(3)
C18 N6 Li1 111.3(4)
C19 N6 Li1 114.4(4)
C17B N6 Li1 98.8(7)
C16B N7 C15 125.9(11)
C16B N7 C15B 116(2)
C15 N7 C15B 11(2)
C16B N7 C14 92.7(9)
C15 N7 C14 109.5(8)
C15B N7 C14 107.3(18)
C16B N7 C16 24.0(8)
C15 N7 C16 107.3(7)
C15B N7 C16 99.8(17)
C14 N7 C16 115.1(4)
C16B N7 Li1 105.4(9)
C15 N7 Li1 110.5(6)
C15B N7 Li1 120(2)
C14 N7 Li1 111.3(3)
C16 N7 Li1 102.8(3)
Zn1 C1 H1A 109.5
Zn1 C1 H1B 109.5
H1A C1 H1B 109.5
Zn1 C1 H1C 109.5
H1A C1 H1C 109.5
H1B C1 H1C 109.5
N1 C2 H2A 109.5
N1 C2 H2B 109.5
H2A C2 H2B 109.5
N1 C2 H2C 109.5
H2A C2 H2C 109.5
H2B C2 H2C 109.5
N1 C3 H3A 109.5
N1 C3 H3B 109.5
H3A C3 H3B 109.5
N1 C3 H3C 109.5
H3A C3 H3C 109.5
H3B C3 H3C 109.5
N2 C4 H4A 109.5
N2 C4 H4B 109.5
H4A C4 H4B 109.5
N2 C4 H4C 109.5
H4A C4 H4C 109.5
H4B C4 H4C 109.5
N2 C5 H5A 109.5
N2 C5 H5B 109.5
H5A C5 H5B 109.5
N2 C5 H5C 109.5
H5A C5 H5C 109.5
H5B C5 H5C 109.5
N3 C6 H6A 109.5
N3 C6 H6B 109.5
H6A C6 H6B 109.5
N3 C6 H6C 109.5
H6A C6 H6C 109.5
H6B C6 H6C 109.5
N3 C7 H7A 109.5
N3 C7 H7B 109.5
H7A C7 H7B 109.5
N3 C7 H7C 109.5
H7A C7 H7C 109.5
H7B C7 H7C 109.5
N4 C8 H8A 109.5
N4 C8 H8B 109.5
H8A C8 H8B 109.5
N4 C8 H8C 109.5
H8A C8 H8C 109.5
H8B C8 H8C 109.5
N4 C9 H9A 109.5
N4 C9 H9B 109.5
H9A C9 H9B 109.5
N4 C9 H9C 109.5
H9A C9 H9C 109.5
H9B C9 H9C 109.5
C11 C10 N4 115.6(4)
C11 C10 H10A 108.4
N4 C10 H10A 108.4
C11 C10 H10B 108.4
N4 C10 H10B 108.4
H10A C10 H10B 107.4
C10 C11 N5 113.9(4)
C10 C11 H11A 108.8
N5 C11 H11A 108.8
C10 C11 H11B 108.8
N5 C11 H11B 108.8
H11A C11 H11B 107.7
N5 C12 H12A 109.5
N5 C12 H12B 109.5
H12A C12 H12B 109.5
N5 C12 H12C 109.5
H12A C12 H12C 109.5
H12B C12 H12C 109.5
N5 C13 H13A 109.5
N5 C13 H13B 109.5
H13A C13 H13B 109.5
N5 C13 H13C 109.5
H13A C13 H13C 109.5
H13B C13 H13C 109.5
N7 C14 H14A 109.5
N7 C14 H14B 109.5
H14A C14 H14B 109.5
N7 C14 H14C 109.5
H14A C14 H14C 109.5
H14B C14 H14C 109.5
N7 C15 H15A 109.5
N7 C15 H15B 109.5
H15A C15 H15B 109.5
N7 C15 H15C 109.5
H15A C15 H15C 109.5
H15B C15 H15C 109.5
N7 C16 C17 112.9(5)
N7 C16 H16A 109.0
C17 C16 H16A 109.0
N7 C16 H16B 109.0
C17 C16 H16B 109.0
H16A C16 H16B 107.8
N6 C17 C16 112.2(5)
N6 C17 H17A 109.2
C16 C17 H17A 109.2
N6 C17 H17B 109.2
C16 C17 H17B 109.2
H17A C17 H17B 107.9
N6 C18 H18A 109.5
N6 C18 H18B 109.5
H18A C18 H18B 109.5
N6 C18 H18C 109.5
H18A C18 H18C 109.5
H18B C18 H18C 109.5
N6 C19 H19A 109.5
N6 C19 H19B 109.5
H19A C19 H19B 109.5
N6 C19 H19C 109.5
H19A C19 H19C 109.5
H19B C19 H19C 109.5
N7 C15B H15D 109.5
N7 C15B H15E 109.5
H15D C15B H15E 109.5
N7 C15B H15F 109.5
H15D C15B H15F 109.5
H15E C15B H15F 109.5
N6 C18B H18D 109.5
N6 C18B H18E 109.5
H18D C18B H18E 109.5
N6 C18B H18F 109.5
H18D C18B H18F 109.5
H18E C18B H18F 109.5
N6 C19B H19D 109.5
N6 C19B H19E 109.5
H19D C19B H19E 109.5
N6 C19B H19F 109.5
H19D C19B H19F 109.5
H19E C19B H19F 109.5
C16B C17B N6 106.8(15)
C16B C17B H17C 110.4
N6 C17B H17C 110.4
C16B C17B H17D 110.4
N6 C17B H17D 110.4
H17C C17B H17D 108.6
N7 C16B C17B 106.2(16)
N7 C16B H16C 110.5
C17B C16B H16C 110.5
N7 C16B H16D 110.5
C17B C16B H16D 110.5
H16C C16B H16D 108.7

loop_
_geom_bond_atom_site_label_1
_geom_bond_atom_site_label_2
_geom_bond_distance
Li1 N1 1.966(6)
Li1 N7 2.118(6)
Li1 N6 2.140(7)
Li1 Zn1 2.578(6)
Li2 N2 2.033(6)
Li2 N3 2.046(6)
Li2 N5 2.158(6)
Li2 N4 2.211(6)
Li2 Zn1 2.615(5)
Zn1 N2 2.033(2)
Zn1 N3 2.037(3)
Zn1 N1 2.045(3)
Zn1 C1 2.089(3)
N1 C3 1.440(5)
N1 C2 1.455(5)
N2 C4 1.443(5)
N2 C5 1.453(5)
N3 C7 1.442(5)
N3 C6 1.448(5)
N4 C8 1.451(5)
N4 C9 1.456(5)
N4 C10 1.464(5)
N5 C12 1.437(5)
N5 C13 1.466(5)
N5 C11 1.476(5)
N6 C18B 1.42(5)
N6 C19B 1.428(19)
N6 C17 1.449(6)
N6 C18 1.454(9)
N6 C19 1.486(6)
N6 C17B 1.619(17)
N7 C16B 1.42(2)
N7 C15 1.455(15)
N7 C15B 1.47(5)
N7 C14 1.470(6)
N7 C16 1.481(7)
C1 H1A 0.9800
C1 H1B 0.9800
C1 H1C 0.9800
C2 H2A 0.9800
C2 H2B 0.9800
C2 H2C 0.9800
C3 H3A 0.9800
C3 H3B 0.9800
C3 H3C 0.9800
C4 H4A 0.9800
C4 H4B 0.9800
C4 H4C 0.9800
C5 H5A 0.9800
C5 H5B 0.9800
C5 H5C 0.9800
C6 H6A 0.9800
C6 H6B 0.9800
C6 H6C 0.9800
C7 H7A 0.9800
C7 H7B 0.9800
C7 H7C 0.9800
C8 H8A 0.9800
C8 H8B 0.9800
C8 H8C 0.9800
C9 H9A 0.9800
C9 H9B 0.9800
C9 H9C 0.9800
C10 C11 1.440(6)
C10 H10A 0.9900
C10 H10B 0.9900
C11 H11A 0.9900
C11 H11B 0.9900
C12 H12A 0.9800
C12 H12B 0.9800
C12 H12C 0.9800
C13 H13A 0.9800
C13 H13B 0.9800
C13 H13C 0.9800
C14 H14A 0.9800
C14 H14B 0.9800
C14 H14C 0.9800
C15 H15A 0.9800
C15 H15B 0.9800
C15 H15C 0.9800
C16 C17 1.487(9)
C16 H16A 0.9900
C16 H16B 0.9900
C17 H17A 0.9900
C17 H17B 0.9900
C18 H18A 0.9800
C18 H18B 0.9800
C18 H18C 0.9800
C19 H19A 0.9800
C19 H19B 0.9800
C19 H19C 0.9800
C15B H15D 0.9800
C15B H15E 0.9800
C15B H15F 0.9800
C18B H18D 0.9800
C18B H18E 0.9800
C18B H18F 0.9800
C19B H19D 0.9800
C19B H19E 0.9800
C19B H19F 0.9800
C17B C16B 1.56(3)
C17B H17C 0.9900
C17B H17D 0.9900
C16B H16C 0.9900
C16B H16D 0.9900

loop_
_geom_torsion_atom_site_label_1
_geom_torsion_atom_site_label_2
_geom_torsion_atom_site_label_3
_geom_torsion_atom_site_label_4
_geom_torsion
N1 Li1 Zn1 N2 -85.9(2)
N7 Li1 Zn1 N2 172.0(3)
N6 Li1 Zn1 N2 14.1(5)
N1 Li1 Zn1 N3 95.2(2)
N7 Li1 Zn1 N3 -6.9(4)
N6 Li1 Zn1 N3 -164.8(3)
N7 Li1 Zn1 N1 -102.1(4)
N6 Li1 Zn1 N1 100.0(5)
N1 Li1 Zn1 C1 -171.3(3)
N7 Li1 Zn1 C1 86.6(4)
N6 Li1 Zn1 C1 -71.3(4)
N1 Li1 Zn1 Li2 168.8(5)
N7 Li1 Zn1 Li2 66.7(7)
N6 Li1 Zn1 Li2 -91.1(7)
N3 Li2 Zn1 N2 152.0(2)
N5 Li2 Zn1 N2 -101.8(3)
N4 Li2 Zn1 N2 75.3(6)
N2 Li2 Zn1 N3 -152.0(2)
N5 Li2 Zn1 N3 106.2(3)
N4 Li2 Zn1 N3 -76.7(6)
N2 Li2 Zn1 N1 -75.4(3)
N3 Li2 Zn1 N1 76.6(3)
N5 Li2 Zn1 N1 -177.17(18)
N4 Li2 Zn1 N1 -0.1(8)
N2 Li2 Zn1 C1 103.19(19)
N3 Li2 Zn1 C1 -104.9(2)
N5 Li2 Zn1 C1 1.4(3)
N4 Li2 Zn1 C1 178.5(6)
N2 Li2 Zn1 Li1 120.7(5)
N3 Li2 Zn1 Li1 -87.4(6)
N5 Li2 Zn1 Li1 18.9(7)
N4 Li2 Zn1 Li1 -164.0(5)
N7 Li1 N1 C3 -125.8(4)
N6 Li1 N1 C3 -15.0(5)
Zn1 Li1 N1 C3 113.3(3)
N7 Li1 N1 C2 5.9(5)
N6 Li1 N1 C2 116.7(4)
Zn1 Li1 N1 C2 -115.0(3)
N7 Li1 N1 Zn1 120.9(4)
N6 Li1 N1 Zn1 -128.3(3)
N2 Zn1 N1 C3 19.1(3)
N3 Zn1 N1 C3 131.9(3)
C1 Zn1 N1 C3 -103.6(3)
Li1 Zn1 N1 C3 -111.4(3)
Li2 Zn1 N1 C3 75.0(4)
N2 Zn1 N1 C2 -109.9(3)
N3 Zn1 N1 C2 2.9(3)
C1 Zn1 N1 C2 127.4(3)
Li1 Zn1 N1 C2 119.6(3)
Li2 Zn1 N1 C2 -54.1(4)
N2 Zn1 N1 Li1 130.5(2)
N3 Zn1 N1 Li1 -116.7(2)
C1 Zn1 N1 Li1 7.8(2)
Li2 Zn1 N1 Li1 -173.7(3)
N3 Zn1 N2 C4 -86.9(3)
N1 Zn1 N2 C4 37.1(3)
C1 Zn1 N2 C4 158.6(3)
Li1 Zn1 N2 C4 93.9(3)
Li2 Zn1 N2 C4 -108.3(3)
N3 Zn1 N2 C5 145.0(3)
N1 Zn1 N2 C5 -90.9(3)
C1 Zn1 N2 C5 30.5(4)
Li1 Zn1 N2 C5 -34.2(4)
Li2 Zn1 N2 C5 123.6(4)
N3 Zn1 N2 Li2 21.35(19)
N1 Zn1 N2 Li2 145.40(19)
C1 Zn1 N2 Li2 -93.1(2)
Li1 Zn1 N2 Li2 -157.8(2)
N3 Li2 N2 C4 93.4(3)
N5 Li2 N2 C4 -137.0(3)
N4 Li2 N2 C4 -36.6(4)
Zn1 Li2 N2 C4 114.6(2)
N3 Li2 N2 C5 -133.8(3)
N5 Li2 N2 C5 -4.3(5)
N4 Li2 N2 C5 96.2(4)
Zn1 Li2 N2 C5 -112.6(3)
N3 Li2 N2 Zn1 -21.24(18)
N5 Li2 N2 Zn1 108.3(3)
N4 Li2 N2 Zn1 -151.2(3)
N2 Zn1 N3 C7 -147.4(3)
N1 Zn1 N3 C7 88.8(3)
C1 Zn1 N3 C7 -33.9(3)
Li1 Zn1 N3 C7 31.9(3)
Li2 Zn1 N3 C7 -126.1(3)
N2 Zn1 N3 C6 85.0(3)
N1 Zn1 N3 C6 -38.8(3)
C1 Zn1 N3 C6 -161.6(3)
Li1 Zn1 N3 C6 -95.7(3)
Li2 Zn1 N3 C6 106.3(3)
N2 Zn1 N3 Li2 -21.2(2)
N1 Zn1 N3 Li2 -145.11(19)
C1 Zn1 N3 Li2 92.2(2)
Li1 Zn1 N3 Li2 158.0(2)
N2 Li2 N3 C7 133.2(4)
N5 Li2 N3 C7 5.9(5)
N4 Li2 N3 C7 -97.2(4)
Zn1 Li2 N3 C7 112.0(4)
N2 Li2 N3 C6 -94.6(3)
N5 Li2 N3 C6 138.1(3)
N4 Li2 N3 C6 35.0(4)
Zn1 Li2 N3 C6 -115.9(3)
N2 Li2 N3 Zn1 21.23(18)
N5 Li2 N3 Zn1 -106.1(3)
N4 Li2 N3 Zn1 150.9(3)
N2 Li2 N4 C8 -13.7(4)
N3 Li2 N4 C8 -131.8(4)
N5 Li2 N4 C8 105.3(3)
Zn1 Li2 N4 C8 -72.2(7)
N2 Li2 N4 C9 109.8(4)
N3 Li2 N4 C9 -8.3(5)
N5 Li2 N4 C9 -131.2(3)
Zn1 Li2 N4 C9 51.3(7)
N2 Li2 N4 C10 -133.5(4)
N3 Li2 N4 C10 108.4(4)
N5 Li2 N4 C10 -14.5(3)
Zn1 Li2 N4 C10 168.0(6)
N2 Li2 N5 C12 -129.4(3)
N3 Li2 N5 C12 -12.6(4)
N4 Li2 N5 C12 109.7(3)
Zn1 Li2 N5 C12 -71.6(4)
N2 Li2 N5 C13 -6.0(4)
N3 Li2 N5 C13 110.8(4)
N4 Li2 N5 C13 -127.0(3)
Zn1 Li2 N5 C13 51.8(4)
N2 Li2 N5 C11 111.1(3)
N3 Li2 N5 C11 -132.2(3)
N4 Li2 N5 C11 -9.9(3)
Zn1 Li2 N5 C11 168.8(3)
N1 Li1 N6 C18B -1.1(19)
N7 Li1 N6 C18B 127.1(19)
Zn1 Li1 N6 C18B -69.1(19)
N1 Li1 N6 C19B 134.0(12)
N7 Li1 N6 C19B -97.9(11)
Zn1 Li1 N6 C19B 66.0(12)
N1 Li1 N6 C17 -148.4(5)
N7 Li1 N6 C17 -20.3(4)
Zn1 Li1 N6 C17 143.5(5)
N1 Li1 N6 C18 -26.9(7)
N7 Li1 N6 C18 101.2(6)
Zn1 Li1 N6 C18 -94.9(7)
N1 Li1 N6 C19 93.9(5)
N7 Li1 N6 C19 -137.9(4)
Zn1 Li1 N6 C19 25.9(6)
N1 Li1 N6 C17B -111.7(8)
N7 Li1 N6 C17B 16.4(8)
Zn1 Li1 N6 C17B -179.7(8)
N1 Li1 N7 C16B 146.9(10)
N6 Li1 N7 C16B 17.8(10)
Zn1 Li1 N7 C16B -147.7(10)
N1 Li1 N7 C15 8.0(9)
N6 Li1 N7 C15 -121.0(8)
Zn1 Li1 N7 C15 73.4(8)
N1 Li1 N7 C15B 13(2)
N6 Li1 N7 C15B -116.2(19)
Zn1 Li1 N7 C15B 78(2)
N1 Li1 N7 C14 -113.9(4)
N6 Li1 N7 C14 117.0(4)
Zn1 Li1 N7 C14 -48.5(5)
N1 Li1 N7 C16 122.3(5)
N6 Li1 N7 C16 -6.7(4)
Zn1 Li1 N7 C16 -172.3(4)
C8 N4 C10 C11 -77.1(5)
C9 N4 C10 C11 162.7(4)
Li2 N4 C10 C11 39.9(5)
N4 C10 C11 N5 -55.6(6)
C12 N5 C11 C10 -81.7(5)
C13 N5 C11 C10 157.9(4)
Li2 N5 C11 C10 35.2(5)
C16B N7 C16 C17 -65(2)
C15 N7 C16 C17 150.5(8)
C15B N7 C16 C17 158(2)
C14 N7 C16 C17 -87.3(7)
Li1 N7 C16 C17 33.9(7)
C18B N6 C17 C16 -94(2)
C19B N6 C17 C16 157.2(12)
C18 N6 C17 C16 -74.1(9)
C19 N6 C17 C16 166.3(7)
C17B N6 C17 C16 -44.7(11)
Li1 N6 C17 C16 45.3(7)
N7 C16 C17 N6 -58.4(10)
C18B N6 C17B C16B -166(2)
C19B N6 C17B C16B 72.0(18)
C17 N6 C17B C16B 49.8(13)
C18 N6 C17B C16B -157.0(15)
C19 N6 C17B C16B 96.9(15)
Li1 N6 C17B C16B -46.6(15)
C15 N7 C16B C17B 81.3(18)
C15B N7 C16B C17B 87(3)
C14 N7 C16B C17B -162.1(14)
C16 N7 C16B C17B 37.8(18)
Li1 N7 C16B C17B -49.1(17)
N6 C17B C16B N7 68.1(19)
